data_7715700
loop_
_publ_author_name
'Chen, Yun-Long'
'Feng, Min'
'Zhu, Xiaofei'
'Zheng, Zhiping'

_publ_section_title
;
 Lanthanide complexes with an azo-dye chromophore ligand: syntheses,
 crystal structures, and near-infrared luminescence by long-wavelength
 excitation.
;
_journal_issue 17
_journal_name_full 'Dalton transactions (Cambridge, England : 2003)'
_journal_page_first 7350
_journal_page_last 7357
_journal_paper_doi 10.1039/d4dt00577e
_journal_volume 53
_journal_year 2024
_chemical_formula_moiety 'C52 H78 N4 O26 S14 Yb2, 2[C2H6SO]'
_chemical_formula_sum 'C56 H90 N4 O28 S16 Yb2'
_chemical_formula_weight 2126.35
_space_group_crystal_system triclinic
_space_group_IT_number 2
_space_group_name_Hall '-P 1'
_space_group_name_H-M_alt 'P -1'
_atom_sites_solution_hydrogens geom
_atom_sites_solution_primary iterative
_audit_creation_date 2023-10-26
_audit_creation_method
;
Olex2 1.5
(compiled 2023.08.24 svn.re1ec1418 for OlexSys, GUI svn.r6817)
;
_audit_update_record
;
2023-10-26 deposited with the CCDC.	2024-04-08 downloaded from the CCDC.
;
_cell_angle_alpha 113.027(3)
_cell_angle_beta 90.449(4)
_cell_angle_gamma 111.806(4)
_cell_formula_units_Z 1
_cell_length_a 11.2546(8)
_cell_length_b 14.4042(9)
_cell_length_c 15.0132(9)
_cell_measurement_reflns_used 9432
_cell_measurement_temperature 100.00
_cell_measurement_theta_max 60.75
_cell_measurement_theta_min 3.80
_cell_volume 2046.0(2)
_computing_cell_refinement 'SAINT V8.40B (?, 2016)'
_computing_data_reduction 'SAINT V8.40B (?, 2016)'
_computing_molecular_graphics 'Olex2 1.5 (Dolomanov et al., 2009)'
_computing_publication_material 'Olex2 1.5 (Dolomanov et al., 2009)'
_computing_structure_refinement 'SHELXL 2018/3 (Sheldrick, 2015)'
_computing_structure_solution 'olex2.solve 1.5 (Bourhis et al., 2015)'
_diffrn_ambient_temperature 100.00
_diffrn_measured_fraction_theta_full 1.000
_diffrn_measured_fraction_theta_max 0.995
_diffrn_measurement_device_type 'Bruker APEX-II CCD'
_diffrn_measurement_method '\f and \w scans'
_diffrn_radiation_type GaK\a
_diffrn_radiation_wavelength 1.34139
_diffrn_reflns_av_R_equivalents 0.0857
_diffrn_reflns_av_unetI/netI 0.0624
_diffrn_reflns_Laue_measured_fraction_full 1.000
_diffrn_reflns_Laue_measured_fraction_max 0.995
_diffrn_reflns_limit_h_max 14
_diffrn_reflns_limit_h_min -14
_diffrn_reflns_limit_k_max 18
_diffrn_reflns_limit_k_min -18
_diffrn_reflns_limit_l_max 19
_diffrn_reflns_limit_l_min -19
_diffrn_reflns_number 51458
_diffrn_reflns_point_group_measured_fraction_full 1.000
_diffrn_reflns_point_group_measured_fraction_max 0.995
_diffrn_reflns_theta_full 53.594
_diffrn_reflns_theta_max 60.877
_diffrn_reflns_theta_min 3.175
_diffrn_source_current 3.0
_diffrn_source_power 0.20955
_diffrn_source_voltage 69.85
_diffrn_standards_number 0
_exptl_absorpt_coefficient_mu 10.400
_exptl_absorpt_correction_T_max 0.7470
_exptl_absorpt_correction_T_min 0.5757
_exptl_absorpt_correction_type multi-scan
_exptl_absorpt_process_details
;
SADABS-2016/2 (Bruker,2016/2) was used for absorption correction.
wR2(int) was 0.1286 before and 0.0817 after correction.
The Ratio of minimum to maximum transmission is 0.7707.
The \l/2 correction factor is Not present.
;
_exptl_crystal_colour black
_exptl_crystal_colour_primary black
_exptl_crystal_density_diffrn 1.726
_exptl_crystal_description needle
_exptl_crystal_F_000 1074
_exptl_crystal_size_max 0.049
_exptl_crystal_size_mid 0.041
_exptl_crystal_size_min 0.021
_refine_diff_density_max 0.788
_refine_diff_density_min -1.529
_refine_diff_density_rms 0.130
_refine_ls_extinction_method none
_refine_ls_goodness_of_fit_ref 1.105
_refine_ls_hydrogen_treatment constr
_refine_ls_matrix_type full
_refine_ls_number_parameters 452
_refine_ls_number_reflns 9428
_refine_ls_number_restraints 0
_refine_ls_restrained_S_all 1.105
_refine_ls_R_factor_all 0.0533
_refine_ls_R_factor_gt 0.0425
_refine_ls_shift/su_max 0.001
_refine_ls_shift/su_mean 0.000
_refine_ls_structure_factor_coef Fsqd
_refine_ls_weighting_details 'w=1/[\s^2^(Fo^2^)+(0.0533P)^2^] where P=(Fo^2^+2Fc^2^)/3'
_refine_ls_weighting_scheme calc
_refine_ls_wR_factor_gt 0.1046
_refine_ls_wR_factor_ref 0.1077
_reflns_Friedel_coverage 0.000
_reflns_number_gt 7724
_reflns_number_total 9428
_reflns_threshold_expression 'I > 2\s(I)'
_cod_data_source_file d4dt00577e2.cif
_cod_data_source_block fa2
_cod_depositor_comments 'Adding full bibliography for 7715696--7715701.cif.'
_cod_database_code 7715700
_shelx_shelxl_version_number 2018/3
_shelx_space_group_comment
;
The symmetry employed for this shelxl refinement is uniquely defined
by the following loop, which should always be used as a source of
symmetry information in preference to the above space-group names.
They are only intended as comments.
;
_olex2_refinement_description
;
1. Fixed Uiso
 At 1.2 times of:
  All C(H) groups, All N(H) groups
 At 1.5 times of:
  All C(H,H,H) groups
2.a Aromatic/amide H refined with riding coordinates:
 N1(H1), C13(H13), C11(H11), C5(H5), C6(H6), C9(H9), C2(H2), C4(H4), C3(H3)
2.b Idealised Me refined as rotating group:
 C24(H24A,H24B,H24C), C17(H17A,H17B,H17C), C22(H22A,H22B,H22C), C20(H20A,H20B,
 H20C), C23(H23A,H23B,H23C), C18(H18A,H18B,H18C), C21(H21A,H21B,H21C), C19(H19A,
 H19B,H19C), C25(H25A,H25B,H25C), C26(H26A,H26B,H26C)
;
_smtbx_masks_void_probe_radius 1.2
_smtbx_masks_void_truncation_radius 1.2
_olex2_submission_special_instructions 'No special instructions were received'

loop_
_space_group_symop_operation_xyz
'x, y, z'
'-x, -y, -z'

loop_
_atom_site_label
_atom_site_type_symbol
_atom_site_fract_x
_atom_site_fract_y
_atom_site_fract_z
_atom_site_U_iso_or_equiv
_atom_site_adp_type
_atom_site_occupancy
_atom_site_site_symmetry_order
_atom_site_calc_flag
_atom_site_refinement_flags_posn
_atom_site_refinement_flags_adp
_atom_site_refinement_flags_occupancy
_atom_site_disorder_assembly
_atom_site_disorder_group
Yb1 Yb 0.62646(2) 0.44307(2) 0.72630(2) 0.01604(7) Uani 1 1 d . . . . .
S1 S 0.86176(9) 0.04813(8) 0.78460(7) 0.0174(2) Uani 1 1 d . . . . .
S5 S 0.47383(10) 0.23069(8) 0.49057(7) 0.0204(2) Uani 1 1 d . . . . .
S2 S 0.57664(11) 0.40068(9) 1.19716(8) 0.0224(2) Uani 1 1 d . . . . .
S3 S 0.62754(11) 0.61289(9) 0.60015(8) 0.0253(2) Uani 1 1 d . . . . .
S6 S 0.31421(11) 0.30697(10) 0.75096(8) 0.0268(2) Uani 1 1 d . . . . .
S4 S 0.96766(11) 0.55508(10) 0.72172(9) 0.0303(3) Uani 1 1 d . . . . .
S7 S 0.79804(13) 0.68083(12) 0.94403(10) 0.0458(4) Uani 1 1 d . . . . .
O3 O 0.7881(3) -0.0356(2) 0.6883(2) 0.0224(7) Uani 1 1 d . . . . .
O2 O 0.5900(3) 0.4283(3) 0.8707(2) 0.0249(7) Uani 1 1 d . . . . .
O4 O 0.9968(3) 0.1108(2) 0.7827(2) 0.0219(7) Uani 1 1 d . . . . .
O1 O 0.6976(3) 0.3186(3) 0.7362(2) 0.0251(7) Uani 1 1 d . . . . .
O5 O 0.8494(3) 0.0063(2) 0.8589(2) 0.0248(7) Uani 1 1 d . . . . .
O8 O 0.4744(3) 0.4399(2) 1.1956(2) 0.0213(6) Uani 1 1 d . . . . .
O9 O 0.5954(3) 0.5116(2) 0.6188(2) 0.0253(7) Uani 1 1 d . . . . .
O12 O 0.4165(3) 0.3185(3) 0.6851(2) 0.0275(7) Uani 1 1 d . . . . .
O11 O 0.5985(3) 0.3042(2) 0.5662(2) 0.0225(7) Uani 1 1 d . . . . .
N2 N 0.8151(3) 0.1690(3) 0.6745(2) 0.0193(7) Uani 1 1 d . . . . .
O10 O 0.8304(3) 0.4759(3) 0.6660(2) 0.0289(7) Uani 1 1 d . . . . .
N1 N 0.8018(4) 0.2096(3) 0.6130(2) 0.0211(8) Uani 1 1 d . . . . .
H1 H 0.764023 0.255964 0.626771 0.025 Uiso 1 1 calc R U . . .
O6 O 0.5362(4) 0.3052(3) 1.2169(3) 0.0476(11) Uani 1 1 d . . . . .
O7 O 0.6968(3) 0.4895(3) 1.2597(2) 0.0372(9) Uani 1 1 d . . . . .
O13 O 0.7902(3) 0.5977(3) 0.8404(2) 0.0374(9) Uani 1 1 d . . . . .
C8 C 0.7906(4) 0.1471(3) 0.8231(3) 0.0171(8) Uani 1 1 d . . . . .
C15 C 0.6767(4) 0.3054(3) 0.8887(3) 0.0164(8) Uani 1 1 d . . . . .
C12 C 0.6104(4) 0.3604(3) 1.0752(3) 0.0169(8) Uani 1 1 d . . . . .
C14 C 0.6151(4) 0.3822(3) 0.9223(3) 0.0174(8) Uani 1 1 d . . . . .
C16 C 0.7133(4) 0.2761(3) 0.7939(3) 0.0170(8) Uani 1 1 d . . . . .
C13 C 0.5825(4) 0.4067(3) 1.0177(3) 0.0186(9) Uani 1 1 d . . . . .
H13 H 0.540773 0.455790 1.042175 0.022 Uiso 1 1 calc R U . . .
C11 C 0.6688(4) 0.2856(3) 1.0432(3) 0.0176(8) Uani 1 1 d . . . . .
H11 H 0.686099 0.254467 1.084416 0.021 Uiso 1 1 calc R U . . .
C7 C 0.7730(4) 0.1972(3) 0.7604(3) 0.0169(8) Uani 1 1 d . . . . .
C5 C 0.9449(4) 0.0696(4) 0.4087(3) 0.0243(10) Uani 1 1 d . . . . .
H5 H 0.979280 0.014993 0.389226 0.029 Uiso 1 1 calc R U . . .
C10 C 0.7011(4) 0.2577(3) 0.9504(3) 0.0168(8) Uani 1 1 d . . . . .
C6 C 0.8979(4) 0.0963(3) 0.4971(3) 0.0199(9) Uani 1 1 d . . . . .
H6 H 0.899149 0.060192 0.537923 0.024 Uiso 1 1 calc R U . . .
C1 C 0.8492(4) 0.1775(4) 0.5236(3) 0.0205(9) Uani 1 1 d . . . . .
C9 C 0.7575(4) 0.1768(3) 0.9133(3) 0.0183(9) Uani 1 1 d . . . . .
H9 H 0.771619 0.143809 0.953834 0.022 Uiso 1 1 calc R U . . .
C2 C 0.8466(5) 0.2314(4) 0.4646(3) 0.0257(10) Uani 1 1 d . . . . .
H2 H 0.814273 0.287363 0.484603 0.031 Uiso 1 1 calc R U . . .
C24 C 0.1654(5) 0.2481(4) 0.6672(4) 0.0344(12) Uani 1 1 d . . . . .
H24A H 0.155137 0.305358 0.652039 0.052 Uiso 1 1 calc R U . . .
H24B H 0.092357 0.217736 0.697050 0.052 Uiso 1 1 calc R U . . .
H24C H 0.166864 0.189054 0.606409 0.052 Uiso 1 1 calc R U . . .
C4 C 0.9418(5) 0.1227(4) 0.3486(3) 0.0297(11) Uani 1 1 d . . . . .
H4 H 0.974146 0.103992 0.288742 0.036 Uiso 1 1 calc R U . . .
C3 C 0.8917(5) 0.2022(4) 0.3762(4) 0.0323(11) Uani 1 1 d . . . . .
H3 H 0.888143 0.236932 0.334494 0.039 Uiso 1 1 calc R U . . .
C17 C 0.7415(5) 0.7259(4) 0.7036(4) 0.0328(11) Uani 1 1 d . . . . .
H17A H 0.701099 0.736623 0.762304 0.049 Uiso 1 1 calc R U . . .
H17B H 0.769060 0.792908 0.692405 0.049 Uiso 1 1 calc R U . . .
H17C H 0.817419 0.710675 0.713146 0.049 Uiso 1 1 calc R U . . .
C22 C 0.4278(5) 0.0991(4) 0.4915(4) 0.0354(12) Uani 1 1 d . . . . .
H22A H 0.497111 0.073181 0.473804 0.053 Uiso 1 1 calc R U . . .
H22B H 0.347408 0.046585 0.443902 0.053 Uiso 1 1 calc R U . . .
H22C H 0.413472 0.104855 0.557464 0.053 Uiso 1 1 calc R U . . .
C20 C 1.0687(5) 0.5292(5) 0.6327(4) 0.0357(12) Uani 1 1 d . . . . .
H20A H 1.048301 0.449948 0.601309 0.053 Uiso 1 1 calc R U . . .
H20B H 1.160196 0.570001 0.665104 0.053 Uiso 1 1 calc R U . . .
H20C H 1.053364 0.553379 0.582804 0.053 Uiso 1 1 calc R U . . .
C23 C 0.3016(5) 0.1896(4) 0.7689(4) 0.0355(12) Uani 1 1 d . . . . .
H23A H 0.296477 0.130314 0.705782 0.053 Uiso 1 1 calc R U . . .
H23B H 0.223007 0.164674 0.796019 0.053 Uiso 1 1 calc R U . . .
H23C H 0.378186 0.208800 0.814857 0.053 Uiso 1 1 calc R U . . .
C18 C 0.7324(6) 0.6027(5) 0.5124(4) 0.0425(14) Uani 1 1 d . . . . .
H18A H 0.796641 0.579283 0.530511 0.064 Uiso 1 1 calc R U . . .
H18B H 0.777174 0.674782 0.511125 0.064 Uiso 1 1 calc R U . . .
H18C H 0.681119 0.548317 0.447197 0.064 Uiso 1 1 calc R U . . .
C21 C 0.5255(5) 0.1991(4) 0.3743(3) 0.0321(11) Uani 1 1 d . . . . .
H21A H 0.563802 0.266551 0.364017 0.048 Uiso 1 1 calc R U . . .
H21B H 0.450630 0.144698 0.321884 0.048 Uiso 1 1 calc R U . . .
H21C H 0.590620 0.168721 0.373099 0.048 Uiso 1 1 calc R U . . .
C19 C 1.0111(5) 0.4928(5) 0.7929(4) 0.0419(14) Uani 1 1 d . . . . .
H19A H 0.954904 0.490104 0.842136 0.063 Uiso 1 1 calc R U . . .
H19B H 1.102093 0.536751 0.825997 0.063 Uiso 1 1 calc R U . . .
H19C H 1.000010 0.417633 0.749148 0.063 Uiso 1 1 calc R U . . .
C25 C 0.8852(6) 0.6518(5) 1.0228(4) 0.0514(17) Uani 1 1 d . . . . .
H25A H 0.826084 0.587537 1.031862 0.077 Uiso 1 1 calc R U . . .
H25B H 0.920578 0.715866 1.086763 0.077 Uiso 1 1 calc R U . . .
H25C H 0.956590 0.636086 0.992819 0.077 Uiso 1 1 calc R U . . .
C26 C 0.9236(7) 0.8072(5) 0.9504(5) 0.070(2) Uani 1 1 d . . . . .
H26A H 0.995808 0.791785 0.921631 0.104 Uiso 1 1 calc R U . . .
H26B H 0.955244 0.861119 1.019349 0.104 Uiso 1 1 calc R U . . .
H26C H 0.887929 0.837128 0.913838 0.104 Uiso 1 1 calc R U . . .

loop_
_atom_site_aniso_label
_atom_site_aniso_U_11
_atom_site_aniso_U_22
_atom_site_aniso_U_33
_atom_site_aniso_U_23
_atom_site_aniso_U_13
_atom_site_aniso_U_12
Yb1 0.02071(12) 0.01528(11) 0.01154(11) 0.00204(8) 0.00319(8) 0.01059(9)
S1 0.0203(5) 0.0140(5) 0.0160(5) 0.0010(4) 0.0032(4) 0.0106(4)
S5 0.0264(5) 0.0185(5) 0.0151(5) 0.0040(4) 0.0016(4) 0.0112(4)
S2 0.0347(6) 0.0324(6) 0.0149(5) 0.0123(4) 0.0137(4) 0.0264(5)
S3 0.0308(6) 0.0266(6) 0.0259(6) 0.0139(5) 0.0111(5) 0.0162(5)
S6 0.0229(5) 0.0304(6) 0.0217(5) 0.0092(5) 0.0070(4) 0.0071(5)
S4 0.0228(6) 0.0320(6) 0.0278(6) 0.0048(5) 0.0054(5) 0.0111(5)
S7 0.0340(7) 0.0445(8) 0.0262(7) -0.0109(6) 0.0019(5) 0.0098(6)
O3 0.0289(17) 0.0122(14) 0.0188(15) -0.0021(12) -0.0003(13) 0.0102(13)
O2 0.0399(19) 0.0316(17) 0.0168(15) 0.0110(13) 0.0119(13) 0.0279(15)
O4 0.0205(15) 0.0156(14) 0.0265(16) 0.0035(12) 0.0083(13) 0.0098(12)
O1 0.0436(19) 0.0336(18) 0.0155(15) 0.0133(13) 0.0142(14) 0.0305(16)
O5 0.0347(18) 0.0216(15) 0.0248(16) 0.0100(13) 0.0084(14) 0.0181(14)
O8 0.0272(16) 0.0275(16) 0.0172(15) 0.0087(13) 0.0104(12) 0.0202(14)
O9 0.0413(19) 0.0221(16) 0.0169(15) 0.0076(13) 0.0070(14) 0.0182(15)
O12 0.0253(17) 0.0217(16) 0.0233(16) 0.0025(13) 0.0065(13) 0.0046(13)
O11 0.0252(16) 0.0189(15) 0.0185(15) 0.0028(12) 0.0039(12) 0.0092(13)
N2 0.0256(19) 0.0187(17) 0.0121(17) 0.0023(14) 0.0039(14) 0.0120(15)
O10 0.0217(16) 0.0351(18) 0.0252(17) 0.0077(15) 0.0043(13) 0.0122(14)
N1 0.031(2) 0.0254(19) 0.0125(17) 0.0069(15) 0.0091(15) 0.0177(17)
O6 0.089(3) 0.055(2) 0.044(2) 0.038(2) 0.052(2) 0.057(2)
O7 0.0339(19) 0.058(2) 0.0151(16) 0.0026(16) 0.0006(14) 0.0272(18)
O13 0.0231(17) 0.043(2) 0.0204(17) -0.0074(15) 0.0040(14) 0.0086(16)
C8 0.018(2) 0.0145(19) 0.019(2) 0.0043(16) 0.0030(16) 0.0092(16)
C15 0.022(2) 0.0142(19) 0.016(2) 0.0039(16) 0.0081(16) 0.0130(17)
C12 0.018(2) 0.018(2) 0.0128(19) 0.0042(16) 0.0050(16) 0.0079(17)
C14 0.023(2) 0.019(2) 0.014(2) 0.0055(16) 0.0036(16) 0.0140(18)
C16 0.022(2) 0.020(2) 0.0126(19) 0.0049(16) 0.0047(16) 0.0136(18)
C13 0.023(2) 0.019(2) 0.016(2) 0.0036(17) 0.0056(17) 0.0140(18)
C11 0.021(2) 0.020(2) 0.0134(19) 0.0062(16) 0.0046(16) 0.0105(17)
C7 0.021(2) 0.018(2) 0.0111(19) 0.0026(16) 0.0038(16) 0.0113(17)
C5 0.028(2) 0.021(2) 0.020(2) 0.0001(18) 0.0094(18) 0.0135(19)
C10 0.021(2) 0.0152(19) 0.0124(19) 0.0024(15) 0.0025(16) 0.0097(17)
C6 0.027(2) 0.018(2) 0.014(2) 0.0020(16) 0.0035(17) 0.0132(18)
C1 0.025(2) 0.022(2) 0.0111(19) 0.0008(16) 0.0049(17) 0.0126(18)
C9 0.024(2) 0.0154(19) 0.018(2) 0.0070(16) 0.0059(17) 0.0116(17)
C2 0.036(3) 0.025(2) 0.021(2) 0.0077(19) 0.012(2) 0.020(2)
C24 0.023(2) 0.041(3) 0.035(3) 0.020(2) 0.002(2) 0.004(2)
C4 0.041(3) 0.028(2) 0.018(2) 0.004(2) 0.014(2) 0.018(2)
C3 0.050(3) 0.032(3) 0.026(3) 0.017(2) 0.016(2) 0.024(2)
C17 0.038(3) 0.022(2) 0.031(3) 0.006(2) 0.007(2) 0.009(2)
C22 0.046(3) 0.018(2) 0.035(3) 0.010(2) -0.003(2) 0.006(2)
C20 0.031(3) 0.048(3) 0.033(3) 0.017(2) 0.010(2) 0.022(2)
C23 0.027(3) 0.036(3) 0.040(3) 0.017(2) 0.008(2) 0.008(2)
C18 0.047(3) 0.047(3) 0.029(3) 0.016(3) 0.018(2) 0.015(3)
C21 0.035(3) 0.045(3) 0.016(2) 0.006(2) 0.006(2) 0.022(2)
C19 0.026(3) 0.065(4) 0.035(3) 0.022(3) 0.004(2) 0.018(3)
C25 0.042(3) 0.044(3) 0.027(3) -0.006(2) -0.006(2) -0.002(3)
C26 0.075(5) 0.045(4) 0.039(4) -0.001(3) -0.014(3) -0.007(4)

loop_
_atom_type_symbol
_atom_type_description
_atom_type_scat_dispersion_real
_atom_type_scat_dispersion_imag
_atom_type_scat_source
C C 0.0137 0.0067 'International Tables Vol C Tables 4.2.6.8 and 6.1.1.4'
H H 0.0000 0.0000 'International Tables Vol C Tables 4.2.6.8 and 6.1.1.4'
N N 0.0241 0.0134 'International Tables Vol C Tables 4.2.6.8 and 6.1.1.4'
O O 0.0389 0.0241 'International Tables Vol C Tables 4.2.6.8 and 6.1.1.4'
S S 0.2925 0.4295 'International Tables Vol C Tables 4.2.6.8 and 6.1.1.4'
Yb Yb -9.3530 9.8114 'International Tables Vol C Tables 4.2.6.8 and 6.1.1.4'

loop_
_geom_angle_atom_site_label_1
_geom_angle_atom_site_label_2
_geom_angle_atom_site_label_3
_geom_angle
_geom_angle_site_symmetry_1
_geom_angle_site_symmetry_3
_geom_angle_publ_flag
O2 Yb1 S6 60.73(9) . . ?
O2 Yb1 O8 73.51(10) . 2_667 ?
O2 Yb1 O11 130.04(11) . . ?
O2 Yb1 O10 126.17(11) . . ?
O1 Yb1 S6 94.59(9) . . ?
O1 Yb1 O2 71.02(10) . . ?
O1 Yb1 O8 144.51(10) . 2_667 ?
O1 Yb1 O9 140.58(10) . . ?
O1 Yb1 O11 70.40(11) . . ?
O1 Yb1 O10 73.26(12) . . ?
O1 Yb1 O13 97.09(13) . . ?
O8 Yb1 S6 66.51(8) 2_667 . ?
O8 Yb1 O11 136.41(11) 2_667 . ?
O8 Yb1 O10 131.85(11) 2_667 . ?
O9 Yb1 S6 102.49(9) . . ?
O9 Yb1 O2 147.91(11) . . ?
O9 Yb1 O8 74.64(10) . 2_667 ?
O9 Yb1 O11 73.64(11) . . ?
O9 Yb1 O10 79.38(12) . . ?
O9 Yb1 O13 99.12(13) . . ?
O12 Yb1 S6 20.37(8) . . ?
O12 Yb1 O2 78.23(12) . . ?
O12 Yb1 O1 91.43(12) . . ?
O12 Yb1 O8 80.17(11) . 2_667 ?
O12 Yb1 O9 92.64(12) . . ?
O12 Yb1 O11 72.28(10) . . ?
O12 Yb1 O10 141.35(11) . . ?
O12 Yb1 O13 149.19(11) . . ?
O11 Yb1 S6 92.25(8) . . ?
O11 Yb1 O10 69.18(11) . . ?
O10 Yb1 S6 160.22(8) . . ?
O13 Yb1 S6 128.93(8) . . ?
O13 Yb1 O2 76.73(13) . . ?
O13 Yb1 O8 75.75(12) . 2_667 ?
O13 Yb1 O11 138.39(11) . . ?
O13 Yb1 O10 69.21(11) . . ?
O3 S1 O4 113.22(18) . . ?
O3 S1 C8 106.45(19) . . ?
O4 S1 C8 105.00(18) . . ?
O5 S1 O3 113.23(19) . . ?
O5 S1 O4 112.69(19) . . ?
O5 S1 C8 105.34(18) . . ?
O11 S5 C22 104.7(2) . . ?
O11 S5 C21 105.0(2) . . ?
C22 S5 C21 98.0(3) . . ?
O8 S2 C12 104.83(19) . . ?
O6 S2 O8 113.3(2) . . ?
O6 S2 O7 113.7(3) . . ?
O6 S2 C12 107.0(2) . . ?
O7 S2 O8 111.6(2) . . ?
O7 S2 C12 105.5(2) . . ?
O9 S3 C17 107.0(2) . . ?
O9 S3 C18 105.3(2) . . ?
C17 S3 C18 98.9(3) . . ?
O12 S6 Yb1 31.11(12) . . ?
O12 S6 C24 102.9(2) . . ?
O12 S6 C23 104.0(2) . . ?
C24 S6 Yb1 129.32(17) . . ?
C23 S6 Yb1 109.85(17) . . ?
C23 S6 C24 99.2(3) . . ?
O10 S4 C20 104.4(2) . . ?
O10 S4 C19 105.5(2) . . ?
C20 S4 C19 97.3(3) . . ?
O13 S7 C25 104.7(3) . . ?
O13 S7 C26 102.5(3) . . ?
C25 S7 C26 99.7(3) . . ?
C14 O2 Yb1 139.9(3) . . ?
C16 O1 Yb1 142.3(2) . . ?
S2 O8 Yb1 150.46(19) . 2_667 ?
S3 O9 Yb1 146.32(19) . . ?
S6 O12 Yb1 128.52(18) . . ?
S5 O11 Yb1 127.77(17) . . ?
N1 N2 C7 121.2(3) . . ?
S4 O10 Yb1 129.21(18) . . ?
N2 N1 H1 120.6 . . ?
N2 N1 C1 118.8(3) . . ?
C1 N1 H1 120.6 . . ?
S7 O13 Yb1 134.11(19) . . ?
C7 C8 S1 120.7(3) . . ?
C9 C8 S1 118.9(3) . . ?
C9 C8 C7 120.4(4) . . ?
C16 C15 C14 120.8(4) . . ?
C16 C15 C10 119.2(3) . . ?
C10 C15 C14 120.0(3) . . ?
C13 C12 S2 119.1(3) . . ?
C13 C12 C11 122.6(4) . . ?
C11 C12 S2 118.3(3) . . ?
O2 C14 C15 123.3(4) . . ?
O2 C14 C13 119.8(3) . . ?
C13 C14 C15 116.8(4) . . ?
O1 C16 C15 122.2(4) . . ?
O1 C16 C7 117.6(3) . . ?
C15 C16 C7 120.2(4) . . ?
C12 C13 C14 121.1(4) . . ?
C12 C13 H13 119.5 . . ?
C14 C13 H13 119.5 . . ?
C12 C11 H11 120.6 . . ?
C10 C11 C12 118.8(4) . . ?
C10 C11 H11 120.6 . . ?
N2 C7 C8 117.3(4) . . ?
N2 C7 C16 123.8(4) . . ?
C8 C7 C16 118.9(3) . . ?
C6 C5 H5 119.7 . . ?
C6 C5 C4 120.6(4) . . ?
C4 C5 H5 119.7 . . ?
C15 C10 C9 119.1(3) . . ?
C11 C10 C15 120.7(4) . . ?
C11 C10 C9 120.2(4) . . ?
C5 C6 H6 121.0 . . ?
C1 C6 C5 118.1(4) . . ?
C1 C6 H6 121.0 . . ?
C6 C1 N1 120.9(4) . . ?
C2 C1 N1 117.3(4) . . ?
C2 C1 C6 121.8(4) . . ?
C8 C9 C10 122.2(4) . . ?
C8 C9 H9 118.9 . . ?
C10 C9 H9 118.9 . . ?
C1 C2 H2 120.4 . . ?
C3 C2 C1 119.2(4) . . ?
C3 C2 H2 120.4 . . ?
S6 C24 H24A 109.5 . . ?
S6 C24 H24B 109.5 . . ?
S6 C24 H24C 109.5 . . ?
H24A C24 H24B 109.5 . . ?
H24A C24 H24C 109.5 . . ?
H24B C24 H24C 109.5 . . ?
C5 C4 H4 119.9 . . ?
C3 C4 C5 120.2(4) . . ?
C3 C4 H4 119.9 . . ?
C2 C3 H3 119.9 . . ?
C4 C3 C2 120.1(5) . . ?
C4 C3 H3 119.9 . . ?
S3 C17 H17A 109.5 . . ?
S3 C17 H17B 109.5 . . ?
S3 C17 H17C 109.5 . . ?
H17A C17 H17B 109.5 . . ?
H17A C17 H17C 109.5 . . ?
H17B C17 H17C 109.5 . . ?
S5 C22 H22A 109.5 . . ?
S5 C22 H22B 109.5 . . ?
S5 C22 H22C 109.5 . . ?
H22A C22 H22B 109.5 . . ?
H22A C22 H22C 109.5 . . ?
H22B C22 H22C 109.5 . . ?
S4 C20 H20A 109.5 . . ?
S4 C20 H20B 109.5 . . ?
S4 C20 H20C 109.5 . . ?
H20A C20 H20B 109.5 . . ?
H20A C20 H20C 109.5 . . ?
H20B C20 H20C 109.5 . . ?
S6 C23 H23A 109.5 . . ?
S6 C23 H23B 109.5 . . ?
S6 C23 H23C 109.5 . . ?
H23A C23 H23B 109.5 . . ?
H23A C23 H23C 109.5 . . ?
H23B C23 H23C 109.5 . . ?
S3 C18 H18A 109.5 . . ?
S3 C18 H18B 109.5 . . ?
S3 C18 H18C 109.5 . . ?
H18A C18 H18B 109.5 . . ?
H18A C18 H18C 109.5 . . ?
H18B C18 H18C 109.5 . . ?
S5 C21 H21A 109.5 . . ?
S5 C21 H21B 109.5 . . ?
S5 C21 H21C 109.5 . . ?
H21A C21 H21B 109.5 . . ?
H21A C21 H21C 109.5 . . ?
H21B C21 H21C 109.5 . . ?
S4 C19 H19A 109.5 . . ?
S4 C19 H19B 109.5 . . ?
S4 C19 H19C 109.5 . . ?
H19A C19 H19B 109.5 . . ?
H19A C19 H19C 109.5 . . ?
H19B C19 H19C 109.5 . . ?
S7 C25 H25A 109.5 . . ?
S7 C25 H25B 109.5 . . ?
S7 C25 H25C 109.5 . . ?
H25A C25 H25B 109.5 . . ?
H25A C25 H25C 109.5 . . ?
H25B C25 H25C 109.5 . . ?
S7 C26 H26A 109.5 . . ?
S7 C26 H26B 109.5 . . ?
S7 C26 H26C 109.5 . . ?
H26A C26 H26B 109.5 . . ?
H26A C26 H26C 109.5 . . ?
H26B C26 H26C 109.5 . . ?

loop_
_geom_bond_atom_site_label_1
_geom_bond_atom_site_label_2
_geom_bond_distance
_geom_bond_site_symmetry_2
_geom_bond_publ_flag
Yb1 S6 3.4351(11) . ?
Yb1 O2 2.285(3) . ?
Yb1 O1 2.270(3) . ?
Yb1 O8 2.324(3) 2_667 ?
Yb1 O9 2.279(3) . ?
Yb1 O12 2.269(3) . ?
Yb1 O11 2.374(3) . ?
Yb1 O10 2.423(3) . ?
Yb1 O13 2.282(3) . ?
S1 O3 1.451(3) . ?
S1 O4 1.458(3) . ?
S1 O5 1.447(3) . ?
S1 C8 1.795(4) . ?
S5 O11 1.520(3) . ?
S5 C22 1.776(5) . ?
S5 C21 1.785(4) . ?
S2 O8 1.462(3) . ?
S2 O6 1.429(4) . ?
S2 O7 1.450(4) . ?
S2 C12 1.783(4) . ?
S3 O9 1.506(3) . ?
S3 C17 1.774(5) . ?
S3 C18 1.775(5) . ?
S6 O12 1.528(3) . ?
S6 C24 1.785(5) . ?
S6 C23 1.769(5) . ?
S4 O10 1.520(3) . ?
S4 C20 1.780(5) . ?
S4 C19 1.804(6) . ?
S7 O13 1.524(3) . ?
S7 C25 1.791(7) . ?
S7 C26 1.808(7) . ?
O2 C14 1.288(5) . ?
O1 C16 1.284(5) . ?
N2 N1 1.304(5) . ?
N2 C7 1.341(5) . ?
N1 H1 0.8800 . ?
N1 C1 1.418(5) . ?
C8 C7 1.442(6) . ?
C8 C9 1.352(6) . ?
C15 C14 1.448(5) . ?
C15 C16 1.428(5) . ?
C15 C10 1.429(6) . ?
C12 C13 1.375(6) . ?
C12 C11 1.396(6) . ?
C14 C13 1.421(6) . ?
C16 C7 1.456(5) . ?
C13 H13 0.9500 . ?
C11 H11 0.9500 . ?
C11 C10 1.383(5) . ?
C5 H5 0.9500 . ?
C5 C6 1.396(6) . ?
C5 C4 1.399(7) . ?
C10 C9 1.455(5) . ?
C6 H6 0.9500 . ?
C6 C1 1.394(6) . ?
C1 C2 1.393(6) . ?
C9 H9 0.9500 . ?
C2 H2 0.9500 . ?
C2 C3 1.389(6) . ?
C24 H24A 0.9800 . ?
C24 H24B 0.9800 . ?
C24 H24C 0.9800 . ?
C4 H4 0.9500 . ?
C4 C3 1.384(7) . ?
C3 H3 0.9500 . ?
C17 H17A 0.9800 . ?
C17 H17B 0.9800 . ?
C17 H17C 0.9800 . ?
C22 H22A 0.9800 . ?
C22 H22B 0.9800 . ?
C22 H22C 0.9800 . ?
C20 H20A 0.9800 . ?
C20 H20B 0.9800 . ?
C20 H20C 0.9800 . ?
C23 H23A 0.9800 . ?
C23 H23B 0.9800 . ?
C23 H23C 0.9800 . ?
C18 H18A 0.9800 . ?
C18 H18B 0.9800 . ?
C18 H18C 0.9800 . ?
C21 H21A 0.9800 . ?
C21 H21B 0.9800 . ?
C21 H21C 0.9800 . ?
C19 H19A 0.9800 . ?
C19 H19B 0.9800 . ?
C19 H19C 0.9800 . ?
C25 H25A 0.9800 . ?
C25 H25B 0.9800 . ?
C25 H25C 0.9800 . ?
C26 H26A 0.9800 . ?
C26 H26B 0.9800 . ?
C26 H26C 0.9800 . ?

loop_
_geom_torsion_atom_site_label_1
_geom_torsion_atom_site_label_2
_geom_torsion_atom_site_label_3
_geom_torsion_atom_site_label_4
_geom_torsion
_geom_torsion_site_symmetry_1
_geom_torsion_site_symmetry_2
_geom_torsion_site_symmetry_3
_geom_torsion_site_symmetry_4
_geom_torsion_publ_flag
Yb1 O2 C14 C15 -6.6(7) . . . . ?
Yb1 O2 C14 C13 173.1(3) . . . . ?
Yb1 O1 C16 C15 1.6(7) . . . . ?
Yb1 O1 C16 C7 -177.1(3) . . . . ?
S1 C8 C7 N2 -1.8(5) . . . . ?
S1 C8 C7 C16 179.2(3) . . . . ?
S1 C8 C9 C10 179.1(3) . . . . ?
S2 C12 C13 C14 176.1(3) . . . . ?
S2 C12 C11 C10 -177.0(3) . . . . ?
O3 S1 C8 C7 -52.7(4) . . . . ?
O3 S1 C8 C9 129.5(3) . . . . ?
O2 C14 C13 C12 -178.7(4) . . . . ?
O4 S1 C8 C7 67.6(4) . . . . ?
O4 S1 C8 C9 -110.2(4) . . . . ?
O1 C16 C7 N2 1.8(6) . . . . ?
O1 C16 C7 C8 -179.3(4) . . . . ?
O5 S1 C8 C7 -173.2(3) . . . . ?
O5 S1 C8 C9 9.0(4) . . . . ?
O8 S2 C12 C13 24.2(4) . . . . ?
O8 S2 C12 C11 -158.1(3) . . . . ?
N2 N1 C1 C6 6.1(6) . . . . ?
N2 N1 C1 C2 -173.1(4) . . . . ?
N1 N2 C7 C8 179.3(4) . . . . ?
N1 N2 C7 C16 -1.8(6) . . . . ?
N1 C1 C2 C3 -179.7(4) . . . . ?
O6 S2 O8 Yb1 96.2(4) . . . 2_667 ?
O6 S2 C12 C13 144.8(4) . . . . ?
O6 S2 C12 C11 -37.5(4) . . . . ?
O7 S2 O8 Yb1 -33.7(5) . . . 2_667 ?
O7 S2 C12 C13 -93.8(4) . . . . ?
O7 S2 C12 C11 83.9(4) . . . . ?
C15 C14 C13 C12 1.0(6) . . . . ?
C15 C16 C7 N2 -177.0(4) . . . . ?
C15 C16 C7 C8 1.9(6) . . . . ?
C15 C10 C9 C8 1.6(6) . . . . ?
C12 S2 O8 Yb1 -147.4(4) . . . 2_667 ?
C12 C11 C10 C15 0.8(6) . . . . ?
C12 C11 C10 C9 -177.7(4) . . . . ?
C14 C15 C16 O1 2.4(6) . . . . ?
C14 C15 C16 C7 -178.9(4) . . . . ?
C14 C15 C10 C11 -1.3(6) . . . . ?
C14 C15 C10 C9 177.2(4) . . . . ?
C16 C15 C14 O2 -0.2(7) . . . . ?
C16 C15 C14 C13 -179.8(4) . . . . ?
C16 C15 C10 C11 179.0(4) . . . . ?
C16 C15 C10 C9 -2.6(6) . . . . ?
C13 C12 C11 C10 0.6(6) . . . . ?
C11 C12 C13 C14 -1.5(7) . . . . ?
C11 C10 C9 C8 -180.0(4) . . . . ?
C7 N2 N1 C1 179.4(4) . . . . ?
C7 C8 C9 C10 1.3(6) . . . . ?
C5 C6 C1 N1 -179.1(4) . . . . ?
C5 C6 C1 C2 0.1(7) . . . . ?
C5 C4 C3 C2 1.3(8) . . . . ?
C10 C15 C14 O2 -179.9(4) . . . . ?
C10 C15 C14 C13 0.4(6) . . . . ?
C10 C15 C16 O1 -177.9(4) . . . . ?
C10 C15 C16 C7 0.9(6) . . . . ?
C6 C5 C4 C3 -0.1(7) . . . . ?
C6 C1 C2 C3 1.1(7) . . . . ?
C1 C2 C3 C4 -1.7(8) . . . . ?
C9 C8 C7 N2 176.0(4) . . . . ?
C9 C8 C7 C16 -3.0(6) . . . . ?
C24 S6 O12 Yb1 151.6(3) . . . . ?
C4 C5 C6 C1 -0.5(7) . . . . ?
C17 S3 O9 Yb1 3.1(4) . . . . ?
C22 S5 O11 Yb1 -105.8(3) . . . . ?
C20 S4 O10 Yb1 176.7(3) . . . . ?
C23 S6 O12 Yb1 -105.3(3) . . . . ?
C18 S3 O9 Yb1 107.7(4) . . . . ?
C21 S5 O11 Yb1 151.5(2) . . . . ?
C19 S4 O10 Yb1 74.8(3) . . . . ?
C25 S7 O13 Yb1 108.0(4) . . . . ?
C26 S7 O13 Yb1 -148.4(4) . . . . ?

loop_
_smtbx_masks_void_nr
_smtbx_masks_void_average_x
_smtbx_masks_void_average_y
_smtbx_masks_void_average_z
_smtbx_masks_void_volume
_smtbx_masks_void_count_electrons
_smtbx_masks_void_content
1 -0.500 0.000 0.000 291.7 91.1 '2 C2H6SO'
